data_1570393
loop_
_publ_author_name
'Marrett, Joseph M.'
'Titi, Hatem M.'
'Teoh, Yong'
'Fri&#x161;&#x10d;i&#x107;, Tomislav'

_publ_section_title
;
 Supramolecular "baking powder": a hexameric halogen-bonded phosphonium
 salt cage encapsulates and functionalises small-molecule carbonyl
 compounds.
;
_journal_issue 1
_journal_name_full 'Chemical science'
_journal_page_first 298
_journal_page_last 306
_journal_paper_doi 10.1039/d2sc04615f
_journal_volume 15
_journal_year 2023
_chemical_formula_sum 'C21 H19 Br3 N P'
_chemical_formula_weight 556.07
_chemical_name_systematic '(dibromomethyl)(triphenyl)phosphanium bromide acetonitrile solvate'
_space_group_crystal_system trigonal
_space_group_IT_number 148
_space_group_name_Hall '-R 3'
_space_group_name_H-M_alt 'R -3 :H'
_atom_sites_solution_hydrogens geom
_atom_sites_solution_primary iterative
_atom_sites_solution_secondary difmap
_audit_creation_method SHELXL-2017/1
_audit_update_record
;
2021-11-26 deposited with the CCDC.	2023-11-21 downloaded from the CCDC.
;
_cell_angle_alpha 90
_cell_angle_beta 90
_cell_angle_gamma 120
_cell_formula_units_Z 18
_cell_length_a 33.1499(5)
_cell_length_b 33.1499(5)
_cell_length_c 11.1629(2)
_cell_measurement_reflns_used 4193
_cell_measurement_temperature 298(2)
_cell_measurement_theta_max 72.360
_cell_measurement_theta_min 4.249
_cell_volume 10623.6(3)
_computing_cell_refinement 'Bruker APEX3'
_computing_data_collection 'Bruker APEX3'
_computing_data_reduction 'Bruker APEX3'
_computing_publication_material 'enCIFer 2020.2.0'
_computing_structure_refinement 'SHELXL-2017/1 (Sheldrick, 2017)'
_computing_structure_solution 'SHELXT 2014/5 (Sheldrick, 2014)'
_diffrn_ambient_temperature 298(2)
_diffrn_measured_fraction_theta_full 0.982
_diffrn_measured_fraction_theta_max 0.983
_diffrn_measurement_device_type 'Bruker AXS D8'
_diffrn_measurement_method '\f and \w scans'
_diffrn_radiation_type CuK\a
_diffrn_radiation_wavelength 1.54178
_diffrn_reflns_av_R_equivalents 0.0364
_diffrn_reflns_av_unetI/netI 0.0284
_diffrn_reflns_Laue_measured_fraction_full 0.982
_diffrn_reflns_Laue_measured_fraction_max 0.983
_diffrn_reflns_limit_h_max 40
_diffrn_reflns_limit_h_min -40
_diffrn_reflns_limit_k_max 40
_diffrn_reflns_limit_k_min -40
_diffrn_reflns_limit_l_max 5
_diffrn_reflns_limit_l_min -13
_diffrn_reflns_number 25997
_diffrn_reflns_point_group_measured_fraction_full 0.982
_diffrn_reflns_point_group_measured_fraction_max 0.983
_diffrn_reflns_theta_full 67.679
_diffrn_reflns_theta_max 72.360
_diffrn_reflns_theta_min 4.249
_exptl_absorpt_coefficient_mu 7.007
_exptl_absorpt_correction_T_max 0.7536
_exptl_absorpt_correction_T_min 0.3226
_exptl_absorpt_correction_type multi-scan
_exptl_absorpt_process_details 'Bruker AXScale'
_exptl_crystal_colour colorless
_exptl_crystal_density_diffrn 1.565
_exptl_crystal_density_method 'not measured'
_exptl_crystal_description block
_exptl_crystal_F_000 4896
_exptl_crystal_size_max 0.582
_exptl_crystal_size_mid 0.234
_exptl_crystal_size_min 0.128
_refine_diff_density_max 0.693
_refine_diff_density_min -0.537
_refine_diff_density_rms 0.065
_refine_ls_extinction_method none
_refine_ls_goodness_of_fit_ref 1.064
_refine_ls_hydrogen_treatment constr
_refine_ls_matrix_type full
_refine_ls_number_parameters 230
_refine_ls_number_reflns 4593
_refine_ls_number_restraints 42
_refine_ls_restrained_S_all 1.083
_refine_ls_R_factor_all 0.0407
_refine_ls_R_factor_gt 0.0372
_refine_ls_shift/su_max 0.001
_refine_ls_shift/su_mean 0.000
_refine_ls_structure_factor_coef Fsqd
_refine_ls_weighting_details 'w=1/[\s^2^(Fo^2^)+(0.0484P)^2^+25.4169P] where P=(Fo^2^+2Fc^2^)/3'
_refine_ls_weighting_scheme calc
_refine_ls_wR_factor_gt 0.0977
_refine_ls_wR_factor_ref 0.1014
_reflns_Friedel_coverage 0.000
_reflns_number_gt 4193
_reflns_number_total 4593
_reflns_threshold_expression 'I > 2\s(I)'
_cod_data_source_file d2sc04615f2.cif
_cod_data_source_block 1_MeCN
_cod_depositor_comments 'Adding full bibliography for 1570391--1570408.cif.'
_cod_original_cell_volume 10623.6(4)
_cod_database_code 1570393
_shelx_shelxl_version_number 2017/1
_shelx_space_group_comment
;
The symmetry employed for this shelxl refinement is uniquely defined
by the following loop, which should always be used as a source of
symmetry information in preference to the above space-group names.
They are only intended as comments.
;
_shelx_estimated_absorpt_t_min 0.106
_shelx_estimated_absorpt_t_max 0.467

loop_
_space_group_symop_operation_xyz
'x, y, z'
'-y, x-y, z'
'-x+y, -x, z'
'x+2/3, y+1/3, z+1/3'
'-y+2/3, x-y+1/3, z+1/3'
'-x+y+2/3, -x+1/3, z+1/3'
'x+1/3, y+2/3, z+2/3'
'-y+1/3, x-y+2/3, z+2/3'
'-x+y+1/3, -x+2/3, z+2/3'
'-x, -y, -z'
'y, -x+y, -z'
'x-y, x, -z'
'-x+2/3, -y+1/3, -z+1/3'
'y+2/3, -x+y+1/3, -z+1/3'
'x-y+2/3, x+1/3, -z+1/3'
'-x+1/3, -y+2/3, -z+2/3'
'y+1/3, -x+y+2/3, -z+2/3'
'x-y+1/3, x+2/3, -z+2/3'

loop_
_atom_site_label
_atom_site_type_symbol
_atom_site_fract_x
_atom_site_fract_y
_atom_site_fract_z
_atom_site_U_iso_or_equiv
_atom_site_adp_type
_atom_site_occupancy
_atom_site_site_symmetry_order
_atom_site_calc_flag
_atom_site_refinement_flags_posn
_atom_site_refinement_flags_adp
_atom_site_refinement_flags_occupancy
_atom_site_disorder_assembly
_atom_site_disorder_group
C2 C 0.39171(13) 0.19012(11) 0.3405(3) 0.0576(8) Uani 1 1 d . . . A 1
P1 P 0.41749(3) 0.16140(3) 0.41987(7) 0.04705(18) Uani 1 1 d . . . A 1
Br23 Br 0.39654(2) 0.27482(2) 0.82681(4) 0.07561(15) Uani 1 1 d . . . B 1
Br22 Br 0.41338(2) 0.10844(2) 0.65276(3) 0.05745(12) Uani 1 1 d . . . A 1
Br21 Br 0.39801(2) 0.19595(2) 0.65660(3) 0.06008(13) Uani 1 1 d . . . A 1
C20 C 0.38913(11) 0.14219(11) 0.5639(3) 0.0496(6) Uani 1 1 d . . . A 1
H20 H 0.355692 0.121468 0.550787 0.059 Uiso 1 1 calc R U . A 1
C19 C 0.50900(15) 0.18492(18) 0.4582(4) 0.0797(11) Uani 1 1 d . . . A 1
H19 H 0.498664 0.153275 0.450846 0.096 Uiso 1 1 calc R U . A 1
C18 C 0.5550(2) 0.2158(3) 0.4839(6) 0.116(2) Uani 1 1 d . . . A 1
H18 H 0.575607 0.204774 0.493946 0.139 Uiso 1 1 calc R U . A 1
C17 C 0.5706(2) 0.2615(3) 0.4948(7) 0.128(2) Uani 1 1 d . . . A 1
H17 H 0.601867 0.281834 0.511854 0.154 Uiso 1 1 calc R U . A 1
C16 C 0.5406(2) 0.2782(2) 0.4806(6) 0.115(2) Uani 1 1 d . . . A 1
H16 H 0.551646 0.309971 0.488786 0.138 Uiso 1 1 calc R U . A 1
C15 C 0.49408(17) 0.24871(15) 0.4545(4) 0.0833(12) Uani 1 1 d . . . A 1
H15 H 0.473935 0.260347 0.444542 0.100 Uiso 1 1 calc R U . A 1
C14 C 0.47806(12) 0.20147(12) 0.4433(3) 0.0588(7) Uani 1 1 d . . . A 1
C13 C 0.37480(13) 0.06780(12) 0.3552(3) 0.0587(8) Uani 1 1 d . . . A 1
H13 H 0.354995 0.061714 0.420191 0.070 Uiso 1 1 calc R U . A 1
C12 C 0.36854(16) 0.03192(14) 0.2787(4) 0.0725(10) Uani 1 1 d . . . A 1
H12 H 0.344421 0.001709 0.292394 0.087 Uiso 1 1 calc R U . A 1
C11 C 0.39775(19) 0.04103(18) 0.1834(4) 0.0808(12) Uani 1 1 d . . . A 1
H11 H 0.393699 0.016819 0.133450 0.097 Uiso 1 1 calc R U . A 1
C10 C 0.43283(19) 0.0853(2) 0.1608(4) 0.0878(13) Uani 1 1 d . . . A 1
H10 H 0.452104 0.091057 0.094866 0.105 Uiso 1 1 calc R U . A 1
C9 C 0.43999(16) 0.12170(16) 0.2352(4) 0.0735(10) Uani 1 1 d . . . A 1
H9 H 0.463946 0.151830 0.219628 0.088 Uiso 1 1 calc R U . A 1
C8 C 0.41082(11) 0.11261(11) 0.3336(3) 0.0514(7) Uani 1 1 d . . . A 1
C7 C 0.34921(16) 0.18481(15) 0.3748(4) 0.0740(10) Uani 1 1 d . U . A 1
H7 H 0.333504 0.166959 0.441296 0.089 Uiso 1 1 calc R U . A 1
C6 C 0.3306(2) 0.20684(19) 0.3072(6) 0.0995(17) Uani 1 1 d . U . A 1
H6 H 0.302133 0.203816 0.329361 0.119 Uiso 1 1 calc R U . A 1
C5 C 0.3530(2) 0.23255(17) 0.2098(5) 0.1001(16) Uani 1 1 d . U . A 1
H5 H 0.340303 0.247642 0.167249 0.120 Uiso 1 1 calc R U . A 1
C4 C 0.3938(2) 0.23655(15) 0.1736(5) 0.0988(16) Uani 1 1 d . U . A 1
H4 H 0.408318 0.253453 0.104882 0.119 Uiso 1 1 calc R U . A 1
C3 C 0.41432(18) 0.21548(14) 0.2387(4) 0.0795(11) Uani 1 1 d . U . A 1
H3 H 0.442495 0.218389 0.214479 0.095 Uiso 1 1 calc R U . A 1
N1B N 0.5499(7) 0.3817(6) 0.6310(15) 0.180(4) Uiso 0.629(11) 1 d D . P C 1
C3B C 0.5230(8) 0.3306(8) 0.8286(17) 0.251(11) Uiso 0.629(11) 1 d D . P C 1
H3B1 H 0.489618 0.313108 0.829615 0.377 Uiso 0.629(11) 1 calc R U P C 1
H3B2 H 0.534106 0.349484 0.899403 0.377 Uiso 0.629(11) 1 calc R U P C 1
H3B3 H 0.535018 0.309553 0.826379 0.377 Uiso 0.629(11) 1 calc R U P C 1
C2B C 0.5387(6) 0.3603(6) 0.7234(15) 0.179(5) Uiso 0.629(11) 1 d D . P C 1
N1C N 0.5571(10) 0.3736(9) 0.586(2) 0.180(4) Uiso 0.371(11) 1 d D . P C 2
C2C C 0.5459(10) 0.3866(10) 0.674(3) 0.179(5) Uiso 0.371(11) 1 d D . P C 2
C3C C 0.5266(10) 0.3972(10) 0.778(2) 0.179(5) Uiso 0.371(11) 1 d D . P C 2
H3C1 H 0.513880 0.416389 0.754627 0.269 Uiso 0.371(11) 1 calc R U P C 2
H3C2 H 0.550733 0.413406 0.836461 0.269 Uiso 0.371(11) 1 calc R U P C 2
H3C3 H 0.502452 0.368717 0.812361 0.269 Uiso 0.371(11) 1 calc R U P C 2

loop_
_atom_site_aniso_label
_atom_site_aniso_U_11
_atom_site_aniso_U_22
_atom_site_aniso_U_33
_atom_site_aniso_U_23
_atom_site_aniso_U_13
_atom_site_aniso_U_12
C2 0.076(2) 0.0435(15) 0.0594(18) -0.0074(13) -0.0209(15) 0.0343(15)
P1 0.0570(4) 0.0445(4) 0.0475(4) 0.0010(3) -0.0022(3) 0.0312(3)
Br23 0.0738(3) 0.0716(3) 0.0634(2) -0.02241(17) 0.00099(17) 0.02273(19)
Br22 0.0677(2) 0.0581(2) 0.0541(2) 0.00789(13) -0.00053(14) 0.03718(16)
Br21 0.0674(2) 0.0610(2) 0.0595(2) -0.01243(14) -0.00381(15) 0.03780(17)
C20 0.0555(16) 0.0497(15) 0.0492(15) -0.0019(12) -0.0030(12) 0.0305(13)
C19 0.063(2) 0.091(3) 0.089(3) 0.001(2) -0.0005(19) 0.042(2)
C18 0.070(3) 0.143(6) 0.131(5) -0.005(4) -0.013(3) 0.049(4)
C17 0.068(3) 0.137(6) 0.135(5) -0.016(4) -0.018(3) 0.019(4)
C16 0.096(4) 0.074(3) 0.124(5) -0.008(3) -0.015(3) 0.004(3)
C15 0.080(3) 0.063(2) 0.088(3) -0.002(2) -0.007(2) 0.022(2)
C14 0.0607(18) 0.0590(18) 0.0537(17) 0.0042(14) 0.0009(14) 0.0276(15)
C13 0.075(2) 0.0534(17) 0.0594(18) -0.0048(14) -0.0066(15) 0.0408(16)
C12 0.093(3) 0.061(2) 0.077(2) -0.0139(17) -0.020(2) 0.048(2)
C11 0.113(3) 0.093(3) 0.069(2) -0.029(2) -0.022(2) 0.076(3)
C10 0.107(3) 0.120(4) 0.063(2) -0.019(2) 0.005(2) 0.076(3)
C9 0.086(3) 0.079(2) 0.065(2) -0.0019(18) 0.0129(19) 0.048(2)
C8 0.0647(18) 0.0574(17) 0.0473(15) -0.0012(12) -0.0030(13) 0.0420(15)
C7 0.087(3) 0.074(2) 0.084(2) -0.0162(19) -0.027(2) 0.057(2)
C6 0.113(4) 0.094(3) 0.125(4) -0.032(3) -0.058(3) 0.078(3)
C5 0.134(4) 0.068(2) 0.110(3) -0.017(2) -0.063(3) 0.060(3)
C4 0.139(4) 0.058(2) 0.085(3) 0.0109(19) -0.036(3) 0.039(2)
C3 0.105(3) 0.060(2) 0.069(2) 0.0101(17) -0.016(2) 0.037(2)

loop_
_atom_type_symbol
_atom_type_description
_atom_type_scat_dispersion_real
_atom_type_scat_dispersion_imag
_atom_type_scat_source
C C 0.0181 0.0091 'International Tables Vol C Tables 4.2.6.8 and 6.1.1.4'
H H 0.0000 0.0000 'International Tables Vol C Tables 4.2.6.8 and 6.1.1.4'
Br Br -0.6763 1.2805 'International Tables Vol C Tables 4.2.6.8 and 6.1.1.4'
N N 0.0311 0.0180 'International Tables Vol C Tables 4.2.6.8 and 6.1.1.4'
P P 0.2955 0.4335 'International Tables Vol C Tables 4.2.6.8 and 6.1.1.4'

loop_
_geom_angle_atom_site_label_1
_geom_angle_atom_site_label_2
_geom_angle_atom_site_label_3
_geom_angle
_geom_angle_site_symmetry_1
_geom_angle_site_symmetry_3
_geom_angle_publ_flag
C7 C2 C3 120.7(3) . . ?
C7 C2 P1 121.3(3) . . ?
C3 C2 P1 117.9(3) . . ?
C14 P1 C8 109.49(16) . . ?
C14 P1 C2 109.45(16) . . ?
C8 P1 C2 109.57(14) . . ?
C14 P1 C20 108.93(15) . . ?
C8 P1 C20 110.52(14) . . ?
C2 P1 C20 108.85(16) . . ?
P1 C20 Br22 111.36(15) . . ?
P1 C20 Br21 109.58(15) . . ?
Br22 C20 Br21 109.74(14) . . ?
P1 C20 H20 108.7 . . ?
Br22 C20 H20 108.7 . . ?
Br21 C20 H20 108.7 . . ?
C18 C19 C14 119.4(5) . . ?
C18 C19 H19 120.3 . . ?
C14 C19 H19 120.3 . . ?
C17 C18 C19 121.3(6) . . ?
C17 C18 H18 119.3 . . ?
C19 C18 H18 119.3 . . ?
C18 C17 C16 119.9(6) . . ?
C18 C17 H17 120.1 . . ?
C16 C17 H17 120.1 . . ?
C17 C16 C15 121.1(6) . . ?
C17 C16 H16 119.4 . . ?
C15 C16 H16 119.4 . . ?
C16 C15 C14 118.7(5) . . ?
C16 C15 H15 120.6 . . ?
C14 C15 H15 120.6 . . ?
C15 C14 C19 119.5(4) . . ?
C15 C14 P1 120.4(3) . . ?
C19 C14 P1 119.9(3) . . ?
C8 C13 C12 119.3(4) . . ?
C8 C13 H13 120.4 . . ?
C12 C13 H13 120.4 . . ?
C11 C12 C13 120.1(4) . . ?
C11 C12 H12 119.9 . . ?
C13 C12 H12 119.9 . . ?
C10 C11 C12 120.6(4) . . ?
C10 C11 H11 119.7 . . ?
C12 C11 H11 119.7 . . ?
C11 C10 C9 120.6(4) . . ?
C11 C10 H10 119.7 . . ?
C9 C10 H10 119.7 . . ?
C10 C9 C8 119.1(4) . . ?
C10 C9 H9 120.5 . . ?
C8 C9 H9 120.5 . . ?
C13 C8 C9 120.2(3) . . ?
C13 C8 P1 121.6(2) . . ?
C9 C8 P1 117.9(3) . . ?
C2 C7 C6 118.3(5) . . ?
C2 C7 H7 120.8 . . ?
C6 C7 H7 120.8 . . ?
C5 C6 C7 121.2(6) . . ?
C5 C6 H6 119.4 . . ?
C7 C6 H6 119.4 . . ?
C6 C5 C4 120.7(4) . . ?
C6 C5 H5 119.7 . . ?
C4 C5 H5 119.7 . . ?
C5 C4 C3 120.5(5) . . ?
C5 C4 H4 119.7 . . ?
C3 C4 H4 119.7 . . ?
C2 C3 C4 118.5(5) . . ?
C2 C3 H3 120.7 . . ?
C4 C3 H3 120.7 . . ?
C2B C3B H3B1 109.5 . . ?
C2B C3B H3B2 109.5 . . ?
H3B1 C3B H3B2 109.5 . . ?
C2B C3B H3B3 109.5 . . ?
H3B1 C3B H3B3 109.5 . . ?
H3B2 C3B H3B3 109.5 . . ?
N1B C2B C3B 175(2) . . ?
N1C C2C C3C 173(2) . . ?
C2C C3C H3C1 109.5 . . ?
C2C C3C H3C2 109.5 . . ?
H3C1 C3C H3C2 109.5 . . ?
C2C C3C H3C3 109.5 . . ?
H3C1 C3C H3C3 109.5 . . ?
H3C2 C3C H3C3 109.5 . . ?

loop_
_geom_bond_atom_site_label_1
_geom_bond_atom_site_label_2
_geom_bond_distance
_geom_bond_site_symmetry_2
_geom_bond_publ_flag
C2 C7 1.383(6) . ?
C2 C3 1.389(6) . ?
C2 P1 1.799(3) . ?
P1 C14 1.788(4) . ?
P1 C8 1.799(3) . ?
P1 C20 1.810(3) . ?
Br22 C20 1.945(3) . ?
Br21 C20 1.952(3) . ?
C20 H20 0.9800 . ?
C19 C18 1.377(8) . ?
C19 C14 1.394(6) . ?
C19 H19 0.9300 . ?
C18 C17 1.337(11) . ?
C18 H18 0.9300 . ?
C17 C16 1.371(11) . ?
C17 H17 0.9300 . ?
C16 C15 1.382(8) . ?
C16 H16 0.9300 . ?
C15 C14 1.385(6) . ?
C15 H15 0.9300 . ?
C13 C8 1.385(5) . ?
C13 C12 1.394(5) . ?
C13 H13 0.9300 . ?
C12 C11 1.367(7) . ?
C12 H12 0.9300 . ?
C11 C10 1.365(7) . ?
C11 H11 0.9300 . ?
C10 C9 1.384(6) . ?
C10 H10 0.9300 . ?
C9 C8 1.394(5) . ?
C9 H9 0.9300 . ?
C7 C6 1.392(6) . ?
C7 H7 0.9300 . ?
C6 C5 1.352(9) . ?
C6 H6 0.9300 . ?
C5 C4 1.352(9) . ?
C5 H5 0.9300 . ?
C4 C3 1.398(7) . ?
C4 H4 0.9300 . ?
C3 H3 0.9300 . ?
N1B C2B 1.2003(18) . ?
C3B C2B 1.4516(18) . ?
C3B H3B1 0.9600 . ?
C3B H3B2 0.9600 . ?
C3B H3B3 0.9600 . ?
N1C C2C 1.2017(19) . ?
C2C C3C 1.4517(19) . ?
C3C H3C1 0.9600 . ?
C3C H3C2 0.9600 . ?
C3C H3C3 0.9600 . ?
